data_4134469
loop_
_publ_author_name
'Xu, Bin'
'Troian-Gautier, Ludovic'
'Dykstra, Ryan'
'Martin, Robert T.'
'Gutierrez, Osvaldo'
'Tambar, Uttam K.'

_publ_section_title
;
 Photocatalyzed Diastereoselective Isomerization of Cinnamyl Chlorides to
 Cyclopropanes.
;
_journal_issue 13
_journal_name_full 'Journal of the American Chemical Society'
_journal_page_first 6206
_journal_page_last 6215
_journal_paper_doi 10.1021/jacs.0c00147
_journal_volume 142
_journal_year 2020
_chemical_formula_moiety 'C15 H13 Cl'
_chemical_formula_sum 'C15 H13 Cl'
_chemical_formula_weight 228.70
_space_group_crystal_system monoclinic
_space_group_IT_number 9
_space_group_name_Hall 'C -2yc'
_space_group_name_H-M_alt 'C 1 c 1'
_atom_sites_solution_hydrogens geom
_audit_creation_method SHELXL-2016/6
_cell_angle_alpha 90
_cell_angle_beta 94.829(11)
_cell_angle_gamma 90
_cell_formula_units_Z 4
_cell_length_a 23.636(5)
_cell_length_b 7.7229(16)
_cell_length_c 6.3397(11)
_cell_measurement_reflns_used 1239
_cell_measurement_temperature 100(2)
_cell_measurement_theta_max 22.5
_cell_measurement_theta_min 2.77
_cell_volume 1153.1(4)
_computing_cell_refinement 'Apex II release 2010, Bruker AXS, Inc.'
_computing_data_collection 'Apex II release 2010, Bruker AXS, Inc.'
_computing_data_reduction 'Apex II release 2010, Bruker AXS, Inc.'
_computing_molecular_graphics 'XP SHELXTL/PC, Siemens Analytical'
_computing_publication_material 'SHELXL-2016/6, Sheldrick, G. M.'
_computing_structure_refinement 'Shelxl-2016/6, Sheldrick, G. M.'
_computing_structure_solution
;

Sheldrick, G. M. (2015).  SHELXT.  Acta Cryst. A71, 3-8.

;
_diffrn_ambient_temperature 100(2)
_diffrn_measured_fraction_theta_full 0.995
_diffrn_measured_fraction_theta_max 0.990
_diffrn_measurement_device_type 'Nonius Kappa CCD with a Bruker Apex II detector'
_diffrn_measurement_method \w-scans
_diffrn_radiation_type MoK\a
_diffrn_radiation_wavelength 0.71073
_diffrn_reflns_av_R_equivalents 0.0406
_diffrn_reflns_av_unetI/netI 0.0747
_diffrn_reflns_Laue_measured_fraction_full 0.995
_diffrn_reflns_Laue_measured_fraction_max 0.990
_diffrn_reflns_limit_h_max 32
_diffrn_reflns_limit_h_min -32
_diffrn_reflns_limit_k_max 10
_diffrn_reflns_limit_k_min -10
_diffrn_reflns_limit_l_max 8
_diffrn_reflns_limit_l_min -8
_diffrn_reflns_number 5898
_diffrn_reflns_point_group_measured_fraction_full 0.995
_diffrn_reflns_point_group_measured_fraction_max 0.990
_diffrn_reflns_theta_full 25.242
_diffrn_reflns_theta_max 28.958
_diffrn_reflns_theta_min 2.776
_diffrn_source 'fine focus sealed tube'
_exptl_absorpt_coefficient_mu 0.298
_exptl_absorpt_correction_T_max 0.7458
_exptl_absorpt_correction_T_min 0.5657
_exptl_absorpt_correction_type multi-scan
_exptl_absorpt_process_details 'SADABS 2014/5'
_exptl_crystal_colour colorless
_exptl_crystal_density_diffrn 1.317
_exptl_crystal_description prism
_exptl_crystal_F_000 480
_exptl_crystal_size_max 0.460
_exptl_crystal_size_mid 0.330
_exptl_crystal_size_min 0.160
_refine_diff_density_max 0.368
_refine_diff_density_min -0.222
_refine_diff_density_rms 0.055
_refine_ls_abs_structure_details
;
 Refined as an inversion twin.
;
_refine_ls_abs_structure_Flack 0.52(9)
_refine_ls_extinction_method none
_refine_ls_goodness_of_fit_ref 1.010
_refine_ls_hydrogen_treatment constr
_refine_ls_matrix_type full
_refine_ls_number_parameters 146
_refine_ls_number_reflns 2872
_refine_ls_number_restraints 2
_refine_ls_restrained_S_all 1.010
_refine_ls_R_factor_all 0.0564
_refine_ls_R_factor_gt 0.0424
_refine_ls_shift/su_max 0.000
_refine_ls_shift/su_mean 0.000
_refine_ls_structure_factor_coef Fsqd
_refine_ls_weighting_details 'w=1/[\s^2^(Fo^2^)+(0.0377P)^2^] where P=(Fo^2^+2Fc^2^)/3'
_refine_ls_weighting_scheme calc
_refine_ls_wR_factor_gt 0.0864
_refine_ls_wR_factor_ref 0.0888
_reflns_Friedel_coverage 0.997
_reflns_Friedel_fraction_full 0.995
_reflns_Friedel_fraction_max 0.990
_reflns_number_gt 2292
_reflns_number_total 2872
_reflns_threshold_expression 'I > 2\s(I)'
_cod_data_source_file ja0c00147_si_001.cif
_cod_data_source_block shelx
_cod_depositor_comments 'Adding full bibliography for 4134467--4134469.cif.'
_cod_original_sg_symbol_H-M 'C c'
_cod_database_code 4134469
_shelx_shelxl_version_number 2016/6
_shelx_space_group_comment
;
The symmetry employed for this shelxl refinement is uniquely defined
by the following loop, which should always be used as a source of
symmetry information in preference to the above space-group names.
They are only intended as comments.
;
_shelx_estimated_absorpt_t_min 0.875
_shelx_estimated_absorpt_t_max 0.954

loop_
_space_group_symop_operation_xyz
'x, y, z'
'x, -y, z+1/2'
'x+1/2, y+1/2, z'
'x+1/2, -y+1/2, z+1/2'

loop_
_atom_site_label
_atom_site_type_symbol
_atom_site_fract_x
_atom_site_fract_y
_atom_site_fract_z
_atom_site_U_iso_or_equiv
_atom_site_adp_type
_atom_site_occupancy
_atom_site_site_symmetry_order
_atom_site_calc_flag
_atom_site_refinement_flags_posn
_atom_site_refinement_flags_adp
_atom_site_refinement_flags_occupancy
_atom_site_disorder_assembly
_atom_site_disorder_group
C1 C 0.55208(15) 0.7740(4) 0.3850(5) 0.0174(7) Uani 1 1 d . . . . .
H1 H 0.588424 0.787706 0.316534 0.021 Uiso 1 1 calc R U . . .
C2 C 0.53487(15) 0.9240(4) 0.5083(4) 0.0203(7) Uani 1 1 d . . . . .
H2A H 0.493752 0.948180 0.508984 0.024 Uiso 1 1 calc R U . . .
H2B H 0.559440 1.027959 0.512877 0.024 Uiso 1 1 calc R U . . .
C3 C 0.55779(14) 0.7635(4) 0.6221(5) 0.0162(7) Uani 1 1 d . . . . .
H3 H 0.528715 0.690154 0.685283 0.019 Uiso 1 1 calc R U . . .
C4 C 0.61538(15) 0.7588(4) 0.7355(5) 0.0147(7) Uani 1 1 d . . . . .
C5 C 0.65970(15) 0.8595(5) 0.6726(5) 0.0190(8) Uani 1 1 d . . . . .
H5 H 0.653517 0.933061 0.552818 0.023 Uiso 1 1 calc R U . . .
C6 C 0.71287(15) 0.8535(5) 0.7830(5) 0.0176(8) Uani 1 1 d . . . . .
H6 H 0.742491 0.923391 0.736659 0.021 Uiso 1 1 calc R U . . .
C7 C 0.72412(15) 0.7482(4) 0.9598(5) 0.0137(7) Uani 1 1 d . . . . .
C8 C 0.67915(16) 0.6469(4) 1.0200(5) 0.0148(7) Uani 1 1 d . . . . .
H8 H 0.685294 0.572844 1.139416 0.018 Uiso 1 1 calc R U . . .
C9 C 0.62622(16) 0.6515(4) 0.9113(5) 0.0155(8) Uani 1 1 d . . . . .
H9 H 0.596691 0.580625 0.956586 0.019 Uiso 1 1 calc R U . . .
C10 C 0.78103(15) 0.7450(5) 1.0800(5) 0.0169(8) Uani 1 1 d . . . . .
C11 C 0.82866(17) 0.8126(5) 0.9960(6) 0.0258(9) Uani 1 1 d . . . . .
H11 H 0.824972 0.862075 0.858299 0.031 Uiso 1 1 calc R U . . .
C12 C 0.88066(18) 0.8095(6) 1.1069(6) 0.0316(10) Uani 1 1 d . . . . .
H12 H 0.912519 0.856858 1.045316 0.038 Uiso 1 1 calc R U . . .
C13 C 0.88766(17) 0.7388(6) 1.3069(6) 0.0298(10) Uani 1 1 d . . . . .
H13 H 0.924048 0.735521 1.382889 0.036 Uiso 1 1 calc R U . . .
C14 C 0.84111(18) 0.6733(5) 1.3939(6) 0.0280(9) Uani 1 1 d . . . . .
H14 H 0.845259 0.625057 1.532228 0.034 Uiso 1 1 calc R U . . .
C15 C 0.78845(16) 0.6762(5) 1.2842(5) 0.0230(8) Uani 1 1 d . . . . .
H15 H 0.756657 0.630808 1.348024 0.028 Uiso 1 1 calc R U . . .
Cl1 Cl 0.49870(5) 0.65370(10) 0.23968(11) 0.0232(2) Uani 1 1 d . . . . .

loop_
_atom_site_aniso_label
_atom_site_aniso_U_11
_atom_site_aniso_U_22
_atom_site_aniso_U_33
_atom_site_aniso_U_23
_atom_site_aniso_U_13
_atom_site_aniso_U_12
C1 0.0165(17) 0.0178(16) 0.0172(16) -0.0024(13) -0.0031(14) -0.0025(14)
C2 0.026(2) 0.0194(17) 0.0154(15) 0.0008(13) -0.0010(14) 0.0008(15)
C3 0.0169(17) 0.0158(16) 0.0160(17) -0.0005(13) 0.0011(14) -0.0030(14)
C4 0.0195(19) 0.0105(16) 0.0140(16) -0.0027(12) 0.0006(14) 0.0009(14)
C5 0.0245(19) 0.0182(18) 0.0142(16) 0.0034(13) 0.0010(15) -0.0020(16)
C6 0.0168(17) 0.0202(18) 0.0161(16) 0.0032(14) 0.0024(14) -0.0052(16)
C7 0.0157(17) 0.0112(16) 0.0147(15) -0.0026(13) 0.0041(14) 0.0011(15)
C8 0.0203(18) 0.0136(16) 0.0107(15) 0.0021(13) 0.0017(13) 0.0012(15)
C9 0.018(2) 0.0137(16) 0.0155(16) 0.0000(13) 0.0068(14) -0.0013(15)
C10 0.021(2) 0.0139(19) 0.0158(16) -0.0031(13) 0.0002(15) 0.0004(15)
C11 0.021(2) 0.035(2) 0.0213(19) 0.0020(16) 0.0022(16) -0.0014(17)
C12 0.023(2) 0.042(2) 0.030(2) -0.0019(18) -0.0007(18) -0.008(2)
C13 0.020(2) 0.032(2) 0.035(2) -0.0054(18) -0.0081(18) 0.0000(18)
C14 0.034(2) 0.028(2) 0.0204(19) 0.0009(15) -0.0081(18) 0.0028(18)
C15 0.023(2) 0.0235(19) 0.0216(19) 0.0033(15) -0.0007(17) -0.0046(16)
Cl1 0.0242(4) 0.0211(4) 0.0229(4) -0.0050(4) -0.0060(3) 0.0005(5)

loop_
_atom_type_symbol
_atom_type_description
_atom_type_scat_dispersion_real
_atom_type_scat_dispersion_imag
_atom_type_scat_source
C C 0.0033 0.0016 'International Tables Vol C Tables 4.2.6.8 and 6.1.1.4'
H H 0.0000 0.0000 'International Tables Vol C Tables 4.2.6.8 and 6.1.1.4'
Cl Cl 0.1484 0.1585 'International Tables Vol C Tables 4.2.6.8 and 6.1.1.4'

loop_
_geom_angle_atom_site_label_1
_geom_angle_atom_site_label_2
_geom_angle_atom_site_label_3
_geom_angle
_geom_angle_site_symmetry_1
_geom_angle_site_symmetry_3
_geom_angle_publ_flag
C2 C1 C3 61.1(2) . . ?
C2 C1 Cl1 118.3(2) . . ?
C3 C1 Cl1 119.7(2) . . ?
C2 C1 H1 115.6 . . ?
C3 C1 H1 115.6 . . ?
Cl1 C1 H1 115.6 . . ?
C1 C2 C3 60.3(2) . . ?
C1 C2 H2A 117.7 . . ?
C3 C2 H2A 117.7 . . ?
C1 C2 H2B 117.7 . . ?
C3 C2 H2B 117.7 . . ?
H2A C2 H2B 114.9 . . ?
C4 C3 C1 119.2(3) . . ?
C4 C3 C2 121.9(3) . . ?
C1 C3 C2 58.6(2) . . ?
C4 C3 H3 115.1 . . ?
C1 C3 H3 115.1 . . ?
C2 C3 H3 115.1 . . ?
C5 C4 C9 118.0(3) . . ?
C5 C4 C3 122.0(3) . . ?
C9 C4 C3 120.0(3) . . ?
C6 C5 C4 120.6(3) . . ?
C6 C5 H5 119.7 . . ?
C4 C5 H5 119.7 . . ?
C5 C6 C7 122.0(3) . . ?
C5 C6 H6 119.0 . . ?
C7 C6 H6 119.0 . . ?
C6 C7 C8 116.7(3) . . ?
C6 C7 C10 121.6(3) . . ?
C8 C7 C10 121.7(3) . . ?
C9 C8 C7 121.9(3) . . ?
C9 C8 H8 119.1 . . ?
C7 C8 H8 119.1 . . ?
C8 C9 C4 120.9(3) . . ?
C8 C9 H9 119.6 . . ?
C4 C9 H9 119.6 . . ?
C11 C10 C15 117.2(3) . . ?
C11 C10 C7 121.6(3) . . ?
C15 C10 C7 121.2(3) . . ?
C12 C11 C10 121.4(4) . . ?
C12 C11 H11 119.3 . . ?
C10 C11 H11 119.3 . . ?
C11 C12 C13 121.0(4) . . ?
C11 C12 H12 119.5 . . ?
C13 C12 H12 119.5 . . ?
C14 C13 C12 118.6(4) . . ?
C14 C13 H13 120.7 . . ?
C12 C13 H13 120.7 . . ?
C13 C14 C15 121.0(3) . . ?
C13 C14 H14 119.5 . . ?
C15 C14 H14 119.5 . . ?
C14 C15 C10 120.9(4) . . ?
C14 C15 H15 119.6 . . ?
C10 C15 H15 119.6 . . ?

loop_
_geom_bond_atom_site_label_1
_geom_bond_atom_site_label_2
_geom_bond_distance
_geom_bond_site_symmetry_2
_geom_bond_publ_flag
C1 C2 1.474(4) . ?
C1 C3 1.500(4) . ?
C1 Cl1 1.763(3) . ?
C1 H1 1.0000 . ?
C2 C3 1.511(4) . ?
C2 H2A 0.9900 . ?
C2 H2B 0.9900 . ?
C3 C4 1.485(5) . ?
C3 H3 1.0000 . ?
C4 C5 1.390(5) . ?
C4 C9 1.395(5) . ?
C5 C6 1.387(5) . ?
C5 H5 0.9500 . ?
C6 C7 1.392(4) . ?
C6 H6 0.9500 . ?
C7 C8 1.398(5) . ?
C7 C10 1.489(4) . ?
C8 C9 1.377(5) . ?
C8 H8 0.9500 . ?
C9 H9 0.9500 . ?
C10 C11 1.387(5) . ?
C10 C15 1.397(4) . ?
C11 C12 1.364(5) . ?
C11 H11 0.9500 . ?
C12 C13 1.378(5) . ?
C12 H12 0.9500 . ?
C13 C14 1.369(6) . ?
C13 H13 0.9500 . ?
C14 C15 1.374(5) . ?
C14 H14 0.9500 . ?
C15 H15 0.9500 . ?

loop_
_geom_torsion_atom_site_label_1
_geom_torsion_atom_site_label_2
_geom_torsion_atom_site_label_3
_geom_torsion_atom_site_label_4
_geom_torsion
_geom_torsion_site_symmetry_1
_geom_torsion_site_symmetry_2
_geom_torsion_site_symmetry_3
_geom_torsion_site_symmetry_4
_geom_torsion_publ_flag
Cl1 C1 C2 C3 110.2(3) . . . . ?
C2 C1 C3 C4 -111.6(3) . . . . ?
Cl1 C1 C3 C4 140.5(3) . . . . ?
Cl1 C1 C3 C2 -107.9(3) . . . . ?
C1 C2 C3 C4 107.1(3) . . . . ?
C1 C3 C4 C5 39.7(5) . . . . ?
C2 C3 C4 C5 -29.5(5) . . . . ?
C1 C3 C4 C9 -140.5(3) . . . . ?
C2 C3 C4 C9 150.3(3) . . . . ?
C9 C4 C5 C6 -0.4(5) . . . . ?
C3 C4 C5 C6 179.3(3) . . . . ?
C4 C5 C6 C7 -0.1(5) . . . . ?
C5 C6 C7 C8 0.5(5) . . . . ?
C5 C6 C7 C10 -178.8(3) . . . . ?
C6 C7 C8 C9 -0.4(5) . . . . ?
C10 C7 C8 C9 179.0(3) . . . . ?
C7 C8 C9 C4 -0.2(5) . . . . ?
C5 C4 C9 C8 0.6(5) . . . . ?
C3 C4 C9 C8 -179.2(3) . . . . ?
C6 C7 C10 C11 -15.6(4) . . . . ?
C8 C7 C10 C11 165.0(4) . . . . ?
C6 C7 C10 C15 163.2(4) . . . . ?
C8 C7 C10 C15 -16.1(4) . . . . ?
C15 C10 C11 C12 1.0(6) . . . . ?
C7 C10 C11 C12 179.9(4) . . . . ?
C10 C11 C12 C13 0.0(7) . . . . ?
C11 C12 C13 C14 -0.8(7) . . . . ?
C12 C13 C14 C15 0.6(6) . . . . ?
C13 C14 C15 C10 0.5(6) . . . . ?
C11 C10 C15 C14 -1.3(6) . . . . ?
C7 C10 C15 C14 179.8(3) . . . . ?
